data_1558508
loop_
_publ_author_name
'Wu, An'
'Qian, Hui'
'Zhao, Wanxiang'
'Sun, Jianwei'

_publ_section_title
;
 Benzannulation of Isobenzopyryliums with Electron-Rich Alkynes: A Modular
 Access to \b-Functionalized Naphthalenes
;
_journal_name_full 'Chemical Science'
_journal_paper_doi 10.1039/D0SC02502J
_journal_year 2020
_chemical_formula_moiety 'C15 H16 O2'
_chemical_formula_sum 'C15 H16 O2'
_chemical_formula_weight 228.28
_chemical_name_systematic 3-Butyl-2-hydroxy-1-naphthaldehyde
_space_group_crystal_system monoclinic
_space_group_IT_number 14
_space_group_name_Hall '-P 2ybc'
_space_group_name_H-M_alt 'P 1 21/c 1'
_atom_sites_solution_hydrogens geom
_audit_creation_date 2015-12-03
_audit_creation_method
;
Olex2 1.2
(compiled 2015.09.30 svn.r3233 for OlexSys, GUI svn.r5103)
;
_audit_update_record
;
2020-04-09 deposited with the CCDC.	2020-07-06 downloaded from the CCDC.
;
_cell_angle_alpha 90
_cell_angle_beta 99.928(4)
_cell_angle_gamma 90
_cell_formula_units_Z 4
_cell_length_a 12.3890(5)
_cell_length_b 12.5456(4)
_cell_length_c 7.5297(3)
_cell_measurement_reflns_used 1886
_cell_measurement_temperature 100.00(10)
_cell_measurement_theta_max 29.5170
_cell_measurement_theta_min 4.2470
_cell_volume 1152.80(8)
_computing_cell_refinement
;
CrysAlisPro, Agilent Technologies,
Version 1.171.37.35 (release 13-08-2014 CrysAlis171 .NET)
(compiled Aug 13 2014,18:06:01)
;
_computing_data_collection
;
CrysAlisPro, Agilent Technologies,
Version 1.171.37.35 (release 13-08-2014 CrysAlis171 .NET)
(compiled Aug 13 2014,18:06:01)
;
_computing_data_reduction
;
CrysAlisPro, Agilent Technologies,
Version 1.171.37.35 (release 13-08-2014 CrysAlis171 .NET)
(compiled Aug 13 2014,18:06:01)
;
_computing_molecular_graphics 'Olex2 (Dolomanov et al., 2009)'
_computing_publication_material 'Olex2 (Dolomanov et al., 2009)'
_computing_structure_refinement 'ShelXL (Sheldrick, 2015)'
_computing_structure_solution 'ShelXS (Sheldrick, 2008)'
_diffrn_ambient_environment N~2~
_diffrn_ambient_temperature 100.00(10)
_diffrn_detector 'CCD plate'
_diffrn_detector_area_resol_mean 10.3587
_diffrn_detector_type Atlas
_diffrn_measured_fraction_theta_full 0.984
_diffrn_measured_fraction_theta_max 0.983
_diffrn_measurement_details
;
#__ type_ start__ end____ width___ exp.time_
  1 omega  -90.00  -57.00   1.0000   10.0000
omega____ theta____ kappa____ phi______ frames
    -      -15.3887 -178.0000   90.0000 33

#__ type_ start__ end____ width___ exp.time_
  2 omega  -18.00    9.00   1.0000   10.0000
omega____ theta____ kappa____ phi______ frames
    -       15.8574  -57.0000 -120.0000 27

#__ type_ start__ end____ width___ exp.time_
  3 omega  -42.00   83.00   1.0000   10.0000
omega____ theta____ kappa____ phi______ frames
    -       15.8574   19.0000   60.0000 125
;
_diffrn_measurement_device 'kappa diffractometer'
_diffrn_measurement_device_type 'SuperNova, Dual, Mo at zero, Atlas'
_diffrn_measurement_method '\w scans'
_diffrn_orient_matrix_UB_11 -0.0238325000
_diffrn_orient_matrix_UB_12 0.0462614000
_diffrn_orient_matrix_UB_13 0.0311769000
_diffrn_orient_matrix_UB_21 0.0515934000
_diffrn_orient_matrix_UB_22 0.0145084000
_diffrn_orient_matrix_UB_23 0.0506389000
_diffrn_orient_matrix_UB_31 0.0121657000
_diffrn_orient_matrix_UB_32 0.0290670000
_diffrn_orient_matrix_UB_33 -0.0749190000
_diffrn_radiation_monochromator mirror
_diffrn_radiation_probe x-ray
_diffrn_radiation_type MoK\a
_diffrn_radiation_wavelength 0.71073
_diffrn_reflns_av_R_equivalents 0.0250
_diffrn_reflns_av_unetI/netI 0.0392
_diffrn_reflns_limit_h_max 15
_diffrn_reflns_limit_h_min -13
_diffrn_reflns_limit_k_max 9
_diffrn_reflns_limit_k_min -15
_diffrn_reflns_limit_l_max 8
_diffrn_reflns_limit_l_min -9
_diffrn_reflns_number 4219
_diffrn_reflns_theta_full 25.000
_diffrn_reflns_theta_max 25.996
_diffrn_reflns_theta_min 3.191
_diffrn_source 'SuperNova (Mo) X-ray Source'
_diffrn_source_current 0.80
_diffrn_source_power 0.040
_diffrn_source_target Cu
_diffrn_source_voltage 50
_exptl_absorpt_coefficient_mu 0.086
_exptl_absorpt_correction_T_max 1.00000
_exptl_absorpt_correction_T_min 0.49398
_exptl_absorpt_correction_type multi-scan
_exptl_absorpt_process_details
;
CrysAlisPro, Agilent Technologies,
Version 1.171.37.35 (release 13-08-2014 CrysAlis171 .NET)
(compiled Aug 13 2014,18:06:01)
Empirical absorption correction using spherical harmonics,
 implemented in SCALE3 ABSPACK scaling algorithm.
;
_exptl_crystal_colour colourless
_exptl_crystal_colour_primary colourless
_exptl_crystal_density_diffrn 1.315
_exptl_crystal_density_method 'not measured'
_exptl_crystal_description block
_exptl_crystal_F_000 488
_exptl_crystal_recrystallization_method 'Re-crystallisation from solvent: dichloromethane and hexane'
_exptl_crystal_size_max 0.38
_exptl_crystal_size_mid 0.18
_exptl_crystal_size_min 0.15
_refine_diff_density_max 0.194
_refine_diff_density_min -0.253
_refine_diff_density_rms 0.051
_refine_ls_extinction_method none
_refine_ls_goodness_of_fit_ref 1.003
_refine_ls_hydrogen_treatment constr
_refine_ls_matrix_type full
_refine_ls_number_parameters 156
_refine_ls_number_reflns 2233
_refine_ls_number_restraints 0
_refine_ls_restrained_S_all 1.003
_refine_ls_R_factor_all 0.0634
_refine_ls_R_factor_gt 0.0434
_refine_ls_shift/su_max 0.000
_refine_ls_shift/su_mean 0.000
_refine_ls_structure_factor_coef Fsqd
_refine_ls_weighting_details 'w=1/[\s^2^(Fo^2^)+(0.0600P)^2^] where P=(Fo^2^+2Fc^2^)/3'
_refine_ls_weighting_scheme calc
_refine_ls_wR_factor_gt 0.1029
_refine_ls_wR_factor_ref 0.1124
_reflns_Friedel_coverage 0.000
_reflns_number_gt 1680
_reflns_number_total 2233
_reflns_threshold_expression 'I > 2\s(I)'
_cod_data_source_file d0sc02502j2.cif
_cod_data_source_block an1molt
_cod_original_cell_volume 1152.81(8)
_cod_database_code 1558508
_shelx_space_group_comment
;
The symmetry employed for this shelxl refinement is uniquely defined
by the following loop, which should always be used as a source of
symmetry information in preference to the above space-group names.
They are only intended as comments.
;
_reflns_odcompleteness_completeness 99.03
_reflns_odcompleteness_iscentric 1
_reflns_odcompleteness_theta 27.04
_olex2_refinement_description
;
1. Fixed Uiso
 At 1.2 times of:
  All C(H) groups, All C(H,H) groups
 At 1.5 times of:
  All C(H,H,H) groups, All O(H) groups
2.a Secondary CH2 refined with riding coordinates:
 C11(H11A,H11B), C12(H12A,H12B), C13(H13A,H13B)
2.b Aromatic/amide H refined with riding coordinates:
 C4(H4), C5(H5), C6(H6), C7(H7), C9(H9), C15(H15)
2.c Idealised Me refined as rotating group:
 C14(H14A,H14B,H14C)
2.d Idealised tetrahedral OH refined as rotating group:
 O1(H1)
;
_shelx_shelxl_version_number 2014/7
_olex2_date_sample_data_collection 2015-12-03
_olex2_submission_special_instructions 'No special instructions were received'

loop_
_space_group_symop_operation_xyz
'x, y, z'
'-x, y+1/2, -z+1/2'
'-x, -y, -z'
'x, -y-1/2, z-1/2'

loop_
_atom_site_label
_atom_site_type_symbol
_atom_site_fract_x
_atom_site_fract_y
_atom_site_fract_z
_atom_site_U_iso_or_equiv
_atom_site_adp_type
_atom_site_occupancy
_atom_site_site_symmetry_order
_atom_site_calc_flag
_atom_site_refinement_flags_posn
_atom_site_refinement_flags_adp
_atom_site_refinement_flags_occupancy
_atom_site_disorder_assembly
_atom_site_disorder_group
O1 O 0.02198(8) 0.36952(8) 0.17380(14) 0.0204(3) Uani 1 1 d . . . . .
H1 H -0.0323 0.3362 0.1986 0.031 Uiso 1 1 calc GR . . . .
O2 O -0.09269(8) 0.21205(9) 0.23505(14) 0.0248(3) Uani 1 1 d . . . . .
C1 C 0.10044(11) 0.30005(12) 0.15002(17) 0.0156(3) Uani 1 1 d . . . . .
C2 C 0.08425(11) 0.19016(12) 0.16052(18) 0.0153(3) Uani 1 1 d . . . . .
C3 C 0.16957(11) 0.11849(12) 0.12885(18) 0.0154(3) Uani 1 1 d . . . . .
C4 C 0.15944(12) 0.00600(12) 0.12649(18) 0.0181(3) Uani 1 1 d . . . . .
H4 H 0.0927 -0.0257 0.1452 0.022 Uiso 1 1 calc R . . . .
C5 C 0.24442(12) -0.05771(12) 0.09768(18) 0.0204(4) Uani 1 1 d . . . . .
H5 H 0.2361 -0.1330 0.0979 0.025 Uiso 1 1 calc R . . . .
C6 C 0.34336(12) -0.01326(13) 0.06795(18) 0.0206(4) Uani 1 1 d . . . . .
H6 H 0.4022 -0.0582 0.0496 0.025 Uiso 1 1 calc R . . . .
C7 C 0.35488(12) 0.09470(13) 0.06542(18) 0.0197(4) Uani 1 1 d . . . . .
H7 H 0.4217 0.1245 0.0429 0.024 Uiso 1 1 calc R . . . .
C8 C 0.26951(11) 0.16293(12) 0.09557(17) 0.0156(3) Uani 1 1 d . . . . .
C9 C 0.28132(11) 0.27579(11) 0.09077(18) 0.0159(3) Uani 1 1 d . . . . .
H9 H 0.3488 0.3042 0.0685 0.019 Uiso 1 1 calc R . . . .
C10 C 0.20090(11) 0.34491(12) 0.11643(18) 0.0154(3) Uani 1 1 d . . . . .
C11 C 0.21063(11) 0.46445(12) 0.11141(19) 0.0174(3) Uani 1 1 d . . . . .
H11A H 0.1980 0.4931 0.2286 0.021 Uiso 1 1 calc R . . . .
H11B H 0.1514 0.4920 0.0174 0.021 Uiso 1 1 calc R . . . .
C12 C 0.31871(12) 0.50769(12) 0.07457(18) 0.0165(3) Uani 1 1 d . . . . .
H12A H 0.3322 0.4801 -0.0428 0.020 Uiso 1 1 calc R . . . .
H12B H 0.3786 0.4820 0.1692 0.020 Uiso 1 1 calc R . . . .
C13 C 0.32008(12) 0.62911(12) 0.0708(2) 0.0206(4) Uani 1 1 d . . . . .
H13A H 0.2576 0.6547 -0.0192 0.025 Uiso 1 1 calc R . . . .
H13B H 0.3103 0.6565 0.1903 0.025 Uiso 1 1 calc R . . . .
C14 C 0.42584(12) 0.67377(13) 0.0245(2) 0.0250(4) Uani 1 1 d . . . . .
H14A H 0.4347 0.6490 -0.0956 0.038 Uiso 1 1 calc GR . . . .
H14B H 0.4880 0.6493 0.1138 0.038 Uiso 1 1 calc GR . . . .
H14C H 0.4230 0.7518 0.0253 0.038 Uiso 1 1 calc GR . . . .
C15 C -0.01634(12) 0.15318(13) 0.21166(19) 0.0197(4) Uani 1 1 d . . . . .
H15 H -0.0244 0.0787 0.2285 0.024 Uiso 1 1 calc R . . . .

loop_
_atom_site_aniso_label
_atom_site_aniso_U_11
_atom_site_aniso_U_22
_atom_site_aniso_U_33
_atom_site_aniso_U_23
_atom_site_aniso_U_13
_atom_site_aniso_U_12
O1 0.0160(5) 0.0162(6) 0.0307(6) -0.0016(5) 0.0084(5) 0.0011(5)
O2 0.0186(6) 0.0233(6) 0.0342(6) -0.0014(5) 0.0089(5) 0.0006(5)
C1 0.0167(7) 0.0164(8) 0.0137(7) -0.0001(6) 0.0029(6) 0.0039(7)
C2 0.0174(7) 0.0151(8) 0.0141(7) 0.0005(6) 0.0041(6) 0.0000(7)
C3 0.0180(8) 0.0160(8) 0.0121(7) 0.0011(6) 0.0026(6) -0.0005(6)
C4 0.0199(8) 0.0164(8) 0.0182(7) 0.0010(6) 0.0037(6) -0.0033(7)
C5 0.0290(8) 0.0126(8) 0.0195(8) -0.0013(6) 0.0038(6) 0.0008(7)
C6 0.0221(8) 0.0177(8) 0.0230(8) -0.0012(7) 0.0066(6) 0.0054(7)
C7 0.0189(8) 0.0211(8) 0.0201(8) -0.0003(7) 0.0062(6) 0.0007(7)
C8 0.0183(7) 0.0154(8) 0.0132(7) 0.0001(6) 0.0030(6) -0.0002(7)
C9 0.0162(7) 0.0149(8) 0.0172(7) 0.0001(6) 0.0049(6) -0.0024(7)
C10 0.0182(7) 0.0150(8) 0.0133(7) 0.0004(6) 0.0033(6) -0.0016(7)
C11 0.0193(8) 0.0149(8) 0.0183(7) -0.0006(6) 0.0037(6) 0.0017(7)
C12 0.0172(8) 0.0132(8) 0.0195(7) -0.0001(6) 0.0046(6) 0.0001(6)
C13 0.0218(8) 0.0139(8) 0.0271(8) -0.0003(6) 0.0068(6) 0.0000(7)
C14 0.0270(9) 0.0161(8) 0.0328(9) 0.0016(7) 0.0077(7) -0.0025(7)
C15 0.0190(8) 0.0188(8) 0.0211(8) -0.0019(6) 0.0035(6) -0.0025(7)

loop_
_atom_type_symbol
_atom_type_description
_atom_type_scat_dispersion_real
_atom_type_scat_dispersion_imag
_atom_type_scat_source
C C 0.0033 0.0016 'International Tables Vol C Tables 4.2.6.8 and 6.1.1.4'
H H 0.0000 0.0000 'International Tables Vol C Tables 4.2.6.8 and 6.1.1.4'
O O 0.0106 0.0060 'International Tables Vol C Tables 4.2.6.8 and 6.1.1.4'

loop_
_geom_angle_atom_site_label_1
_geom_angle_atom_site_label_2
_geom_angle_atom_site_label_3
_geom_angle
_geom_angle_site_symmetry_1
_geom_angle_site_symmetry_3
_geom_angle_publ_flag
O1 C1 C2 121.30(12) . . ?
O1 C1 C10 116.21(13) . . ?
C2 C1 C10 122.48(13) . . ?
C1 C2 C3 119.37(12) . . ?
C1 C2 C15 118.12(13) . . ?
C3 C2 C15 122.44(13) . . ?
C4 C3 C2 123.96(12) . . ?
C4 C3 C8 117.86(13) . . ?
C8 C3 C2 118.17(13) . . ?
C5 C4 C3 120.98(13) . . ?
C4 C5 C6 120.78(14) . . ?
C7 C6 C5 119.68(14) . . ?
C6 C7 C8 121.22(14) . . ?
C3 C8 C9 119.45(13) . . ?
C7 C8 C3 119.45(14) . . ?
C7 C8 C9 121.10(13) . . ?
C10 C9 C8 123.32(13) . . ?
C1 C10 C11 118.24(12) . . ?
C9 C10 C1 117.15(13) . . ?
C9 C10 C11 124.61(13) . . ?
C10 C11 C12 116.02(12) . . ?
C11 C12 C13 112.00(12) . . ?
C14 C13 C12 112.68(12) . . ?
O2 C15 C2 124.27(14) . . ?

loop_
_geom_bond_atom_site_label_1
_geom_bond_atom_site_label_2
_geom_bond_distance
_geom_bond_site_symmetry_2
_geom_bond_publ_flag
O1 C1 1.3405(16) . ?
O2 C15 1.2365(17) . ?
C1 C2 1.397(2) . ?
C1 C10 1.4277(19) . ?
C2 C3 1.4387(19) . ?
C2 C15 1.4429(18) . ?
C3 C4 1.417(2) . ?
C3 C8 1.4190(19) . ?
C4 C5 1.369(2) . ?
C5 C6 1.399(2) . ?
C6 C7 1.362(2) . ?
C7 C8 1.409(2) . ?
C8 C9 1.424(2) . ?
C9 C10 1.3596(19) . ?
C10 C11 1.5055(19) . ?
C11 C12 1.5140(19) . ?
C12 C13 1.5238(19) . ?
C13 C14 1.5199(19) . ?

loop_
_geom_hbond_atom_site_label_D
_geom_hbond_atom_site_label_H
_geom_hbond_atom_site_label_A
_geom_hbond_distance_DH
_geom_hbond_distance_HA
_geom_hbond_distance_DA
_geom_hbond_angle_DHA
_geom_hbond_site_symmetry_A
O1 H1 O2 0.84 1.77 2.5218(14) 148.1 .

loop_
_geom_torsion_atom_site_label_1
_geom_torsion_atom_site_label_2
_geom_torsion_atom_site_label_3
_geom_torsion_atom_site_label_4
_geom_torsion
_geom_torsion_site_symmetry_1
_geom_torsion_site_symmetry_2
_geom_torsion_site_symmetry_3
_geom_torsion_site_symmetry_4
_geom_torsion_publ_flag
O1 C1 C2 C3 178.19(11) . . . . ?
O1 C1 C2 C15 -4.7(2) . . . . ?
O1 C1 C10 C9 -179.58(11) . . . . ?
O1 C1 C10 C11 0.29(18) . . . . ?
C1 C2 C3 C4 -176.44(13) . . . . ?
C1 C2 C3 C8 2.70(19) . . . . ?
C1 C2 C15 O2 5.1(2) . . . . ?
C1 C10 C11 C12 -179.77(12) . . . . ?
C2 C1 C10 C9 1.3(2) . . . . ?
C2 C1 C10 C11 -178.80(13) . . . . ?
C2 C3 C4 C5 -179.19(12) . . . . ?
C2 C3 C8 C7 179.53(12) . . . . ?
C2 C3 C8 C9 -1.32(19) . . . . ?
C3 C2 C15 O2 -177.88(13) . . . . ?
C3 C4 C5 C6 -0.6(2) . . . . ?
C3 C8 C9 C10 -0.1(2) . . . . ?
C4 C3 C8 C7 -1.28(19) . . . . ?
C4 C3 C8 C9 177.87(13) . . . . ?
C4 C5 C6 C7 -0.8(2) . . . . ?
C5 C6 C7 C8 1.2(2) . . . . ?
C6 C7 C8 C3 -0.1(2) . . . . ?
C6 C7 C8 C9 -179.26(13) . . . . ?
C7 C8 C9 C10 179.04(13) . . . . ?
C8 C3 C4 C5 1.7(2) . . . . ?
C8 C9 C10 C1 0.1(2) . . . . ?
C8 C9 C10 C11 -179.72(13) . . . . ?
C9 C10 C11 C12 0.1(2) . . . . ?
C10 C1 C2 C3 -2.8(2) . . . . ?
C10 C1 C2 C15 174.30(12) . . . . ?
C10 C11 C12 C13 179.58(12) . . . . ?
C11 C12 C13 C14 -177.05(12) . . . . ?
C15 C2 C3 C4 6.6(2) . . . . ?
C15 C2 C3 C8 -174.24(12) . . . . ?
